data_7243609
loop_
_publ_author_name
'Fang, Lan'
'Xiao, Yuntian'
'Zhang, Chengtian'
'Gao, Zhenguo'
'Wu, Songgu'
'Gong, Junbo'
'Rohani, Sohrab'

_publ_section_title
;
 Intermolecular interactions and solubility behavior of multicomponent
 crystal forms of 2,4-D: design, structure analysis, and solid-state
 characterization
;
_journal_issue 43
_journal_name_full CrystEngComm
_journal_page_first 7615
_journal_page_last 7627
_journal_paper_doi 10.1039/D1CE01080H
_journal_volume 23
_journal_year 2021
_chemical_formula_moiety 'C8 H5 Cl2 O3, C5 H7 N2'
_chemical_formula_sum 'C13 H12 Cl2 N2 O3'
_chemical_formula_weight 315.15
_space_group_crystal_system monoclinic
_space_group_IT_number 14
_space_group_name_Hall '-P 2yn'
_space_group_name_H-M_alt 'P 1 21/n 1'
_atom_sites_solution_hydrogens geom
_atom_sites_solution_primary dual
_audit_creation_date 2021-01-03
_audit_creation_method
;
Olex2 1.2
(compiled 2018.05.29 svn.r3508 for OlexSys, GUI svn.r5506)
;
_audit_update_record
;
2021-01-06 deposited with the CCDC.	2021-09-23 downloaded from the CCDC.
;
_cell_angle_alpha 90
_cell_angle_beta 94.245(5)
_cell_angle_gamma 90
_cell_formula_units_Z 4
_cell_length_a 11.1527(7)
_cell_length_b 5.1499(3)
_cell_length_c 24.1986(12)
_cell_measurement_reflns_used 5069
_cell_measurement_temperature 113.15
_cell_measurement_theta_max 33.3160
_cell_measurement_theta_min 1.9480
_cell_volume 1386.04(14)
_computing_cell_refinement 'CrysAlisPro 1.171.39.46 (Rigaku OD, 2018)'
_computing_data_collection CrystalClear(Rigaku,2008)
_computing_data_reduction 'CrysAlisPro 1.171.39.46 (Rigaku OD, 2018)'
_computing_molecular_graphics 'Olex2 (Dolomanov et al., 2009)'
_computing_publication_material 'Olex2 (Dolomanov et al., 2009)'
_computing_structure_refinement 'ShelXL (Sheldrick, 2015)'
_computing_structure_solution 'ShelXT (Sheldrick, 2015)'
_diffrn_ambient_temperature 113.15
_diffrn_detector 'CCD plate'
_diffrn_measured_fraction_theta_full 1.000
_diffrn_measured_fraction_theta_max 0.934
_diffrn_measurement_details
;
List of Runs (angles in degrees, time in seconds):

  # Type    Start    End  Width  t~exp~   \w     \q     \k     \f   Frames
#--------------------------------------------------------------------------
  1  \w   -120.00  60.00   1.00    3.00    --  -30.00  45.00   0.00  180
  2  \w   -120.00  30.00   1.00    3.00    --  -30.00  45.00  90.00  150
  3  \w   -120.00   0.00   1.00    3.00    --  -30.00  45.00 180.00  120
;
_diffrn_measurement_device 'abstract diffractometer'
_diffrn_measurement_device_type 'Rigaku Saturn 70 CCD'
_diffrn_measurement_method '\w scans'
_diffrn_orient_matrix_type 'CrysAlisPro convention (1999,Acta A55,543-557)'
_diffrn_orient_matrix_UB_11 0.0567521000
_diffrn_orient_matrix_UB_12 0.0307653000
_diffrn_orient_matrix_UB_13 0.0136181000
_diffrn_orient_matrix_UB_21 0.0253543000
_diffrn_orient_matrix_UB_22 0.0070096000
_diffrn_orient_matrix_UB_23 -0.0259817000
_diffrn_orient_matrix_UB_31 -0.0143638000
_diffrn_orient_matrix_UB_32 0.1340420000
_diffrn_orient_matrix_UB_33 -0.0017789000
_diffrn_radiation_monochromator confocal
_diffrn_radiation_probe x-ray
_diffrn_radiation_type MoK\a
_diffrn_radiation_wavelength 0.71073
_diffrn_reflns_av_R_equivalents 0.0672
_diffrn_reflns_av_unetI/netI 0.0726
_diffrn_reflns_Laue_measured_fraction_full 1.000
_diffrn_reflns_Laue_measured_fraction_max 0.934
_diffrn_reflns_limit_h_max 16
_diffrn_reflns_limit_h_min -17
_diffrn_reflns_limit_k_max 7
_diffrn_reflns_limit_k_min -7
_diffrn_reflns_limit_l_max 35
_diffrn_reflns_limit_l_min -37
_diffrn_reflns_number 16031
_diffrn_reflns_point_group_measured_fraction_full 1.000
_diffrn_reflns_point_group_measured_fraction_max 0.934
_diffrn_reflns_theta_full 25.242
_diffrn_reflns_theta_max 33.607
_diffrn_reflns_theta_min 1.688
_diffrn_source 'rotating anode'
_diffrn_source_type 'Enhance (Mo) X-ray Source'
_exptl_absorpt_coefficient_mu 0.476
_exptl_absorpt_correction_T_max 1.00000
_exptl_absorpt_correction_T_min 0.84320
_exptl_absorpt_correction_type multi-scan
_exptl_absorpt_process_details 'CrysAlisPro 1.171.39.46 (Rigaku Oxford Diffraction, 2018)'
_exptl_crystal_density_diffrn 1.510
_exptl_crystal_description block
_exptl_crystal_F_000 648
_exptl_crystal_size_max 0.18
_exptl_crystal_size_mid 0.16
_exptl_crystal_size_min 0.13
_refine_diff_density_max 0.816
_refine_diff_density_min -0.345
_refine_diff_density_rms 0.085
_refine_ls_extinction_coef 0.0063(12)
_refine_ls_extinction_expression Fc^*^=kFc[1+0.001xFc^2^\l^3^/sin(2\q)]^-1/4^
_refine_ls_extinction_method 'SHELXL-2018/3 (Sheldrick 2018)'
_refine_ls_goodness_of_fit_ref 1.039
_refine_ls_hydrogen_treatment constr
_refine_ls_matrix_type full
_refine_ls_number_parameters 182
_refine_ls_number_reflns 5108
_refine_ls_number_restraints 0
_refine_ls_restrained_S_all 1.039
_refine_ls_R_factor_all 0.1008
_refine_ls_R_factor_gt 0.0616
_refine_ls_shift/su_max 0.000
_refine_ls_shift/su_mean 0.000
_refine_ls_structure_factor_coef Fsqd
_refine_ls_weighting_details 'w=1/[\s^2^(Fo^2^)+(0.0516P)^2^+0.6953P] where P=(Fo^2^+2Fc^2^)/3'
_refine_ls_weighting_scheme calc
_refine_ls_wR_factor_gt 0.1277
_refine_ls_wR_factor_ref 0.1488
_reflns_Friedel_coverage 0.000
_reflns_number_gt 3363
_reflns_number_total 5108
_reflns_threshold_expression 'I > 2\s(I)'
_cod_data_source_file d1ce01080h2.cif
_cod_data_source_block r20210102b
_cod_depositor_comments 'Adding full bibliography for 7243608--7243612.cif.'
_cod_database_code 7243609
_shelx_shelxl_version_number 2018/3
_chemical_oxdiff_formula 'C11 H10 N O'
_shelx_space_group_comment
;
The symmetry employed for this shelxl refinement is uniquely defined
by the following loop, which should always be used as a source of
symmetry information in preference to the above space-group names.
They are only intended as comments.
;
_shelx_estimated_absorpt_t_max 0.941
_shelx_estimated_absorpt_t_min 0.919
_reflns_odcompleteness_completeness 99.97
_reflns_odcompleteness_iscentric 1
_reflns_odcompleteness_theta 26.32
_olex2_refinement_description
;
1. Fixed Uiso
 At 1.2 times of:
  All C(H) groups, All C(H,H) groups, All N(H) groups, All N(H,H) groups
2.a Secondary CH2 refined with riding coordinates:
 C7(H7A,H7B)
2.b Aromatic/amide H refined with riding coordinates:
 C2(H2), C3(H3), C6(H6), N2(H2A), C10(H10), C11(H11), C12(H12), C13(H13)
2.c X=CH2 refined with riding coordinates:
 N1(H1A,H1B)
;
_olex2_submission_special_instructions 'No special instructions were received'
_oxdiff_exptl_absorpt_empirical_details
;
Empirical correction (ABSPACK) includes:
- Absorption correction using spherical harmonics
- Frame scaling
- Detector area scaling
;
_oxdiff_exptl_absorpt_empirical_full_max 1.294
_oxdiff_exptl_absorpt_empirical_full_min 0.742

loop_
_space_group_symop_operation_xyz
'x, y, z'
'-x+1/2, y+1/2, -z+1/2'
'-x, -y, -z'
'x-1/2, -y-1/2, z-1/2'

loop_
_atom_site_label
_atom_site_type_symbol
_atom_site_fract_x
_atom_site_fract_y
_atom_site_fract_z
_atom_site_U_iso_or_equiv
_atom_site_adp_type
_atom_site_occupancy
_atom_site_site_symmetry_order
_atom_site_calc_flag
_atom_site_refinement_flags_posn
_atom_site_refinement_flags_adp
_atom_site_refinement_flags_occupancy
_atom_site_disorder_assembly
_atom_site_disorder_group
Cl1 Cl 0.29549(6) 0.92487(12) 0.43940(2) 0.03370(17) Uani 1 1 d . . . . .
Cl2 Cl 0.09075(5) 0.16515(12) 0.55205(2) 0.03082(16) Uani 1 1 d . . . . .
O1 O 0.31184(13) 0.1665(3) 0.62189(6) 0.0241(3) Uani 1 1 d . . . . .
O2 O 0.39450(13) 0.4783(3) 0.71015(6) 0.0274(3) Uani 1 1 d . . . . .
O3 O 0.57724(14) 0.3019(4) 0.71013(7) 0.0336(4) Uani 1 1 d . . . . .
C1 C 0.3025(2) 0.7057(4) 0.49469(8) 0.0241(4) Uani 1 1 d . . . . .
C2 C 0.40469(19) 0.6913(4) 0.53012(8) 0.0247(4) Uani 1 1 d . . . . .
H2 H 0.470727 0.803127 0.525090 0.030 Uiso 1 1 calc R . . . .
C3 C 0.41099(19) 0.5125(4) 0.57329(8) 0.0240(4) Uani 1 1 d . . . . .
H3 H 0.481857 0.501926 0.597506 0.029 Uiso 1 1 calc R . . . .
C4 C 0.31460(18) 0.3489(4) 0.58138(8) 0.0204(4) Uani 1 1 d . . . . .
C5 C 0.21168(18) 0.3698(4) 0.54458(8) 0.0210(4) Uani 1 1 d . . . . .
C6 C 0.20486(19) 0.5468(4) 0.50153(8) 0.0237(4) Uani 1 1 d . . . . .
H6 H 0.134370 0.558970 0.477105 0.028 Uiso 1 1 calc R . . . .
C7 C 0.42398(19) 0.1098(4) 0.65234(8) 0.0230(4) Uani 1 1 d . . . . .
H7A H 0.486214 0.085152 0.625682 0.028 Uiso 1 1 calc R . . . .
H7B H 0.415794 -0.056393 0.672282 0.028 Uiso 1 1 calc R . . . .
C8 C 0.46745(18) 0.3173(4) 0.69416(8) 0.0214(4) Uani 1 1 d . . . . .
N1 N 0.67399(17) 0.6786(4) 0.78590(9) 0.0343(5) Uani 1 1 d . . . . .
H1A H 0.648004 0.555073 0.762910 0.041 Uiso 1 1 calc R . . . .
H1B H 0.751374 0.693792 0.795396 0.041 Uiso 1 1 calc R . . . .
N2 N 0.47834(16) 0.8149(4) 0.79105(7) 0.0268(4) Uani 1 1 d . . . . .
H2A H 0.455740 0.688101 0.768218 0.032 Uiso 1 1 calc R . . . .
C9 C 0.5969(2) 0.8413(4) 0.80613(9) 0.0258(5) Uani 1 1 d . . . . .
C10 C 0.6320(2) 1.0450(5) 0.84364(9) 0.0298(5) Uani 1 1 d . . . . .
H10 H 0.714209 1.069234 0.855681 0.036 Uiso 1 1 calc R . . . .
C11 C 0.5466(2) 1.2042(5) 0.86198(9) 0.0312(5) Uani 1 1 d . . . . .
H11 H 0.569683 1.340379 0.887015 0.037 Uiso 1 1 calc R . . . .
C12 C 0.4238(2) 1.1709(5) 0.84451(9) 0.0309(5) Uani 1 1 d . . . . .
H12 H 0.364295 1.284033 0.857104 0.037 Uiso 1 1 calc R . . . .
C13 C 0.3932(2) 0.9718(5) 0.80904(9) 0.0292(5) Uani 1 1 d . . . . .
H13 H 0.311182 0.943887 0.797000 0.035 Uiso 1 1 calc R . . . .

loop_
_atom_site_aniso_label
_atom_site_aniso_U_11
_atom_site_aniso_U_22
_atom_site_aniso_U_33
_atom_site_aniso_U_23
_atom_site_aniso_U_13
_atom_site_aniso_U_12
Cl1 0.0368(3) 0.0342(3) 0.0297(3) 0.0103(2) -0.0001(2) 0.0032(2)
Cl2 0.0229(3) 0.0312(3) 0.0369(3) 0.0018(2) -0.0071(2) -0.0072(2)
O1 0.0216(7) 0.0248(8) 0.0248(7) 0.0040(6) -0.0061(6) -0.0038(6)
O2 0.0220(7) 0.0291(9) 0.0305(8) -0.0055(7) -0.0008(6) 0.0019(6)
O3 0.0194(7) 0.0452(11) 0.0348(8) -0.0060(8) -0.0072(6) -0.0004(7)
C1 0.0295(11) 0.0217(11) 0.0210(9) 0.0013(8) -0.0001(8) 0.0040(8)
C2 0.0251(10) 0.0244(11) 0.0245(9) -0.0008(8) 0.0005(8) -0.0035(8)
C3 0.0218(10) 0.0254(11) 0.0239(9) -0.0008(8) -0.0036(8) -0.0028(8)
C4 0.0224(9) 0.0199(11) 0.0184(8) -0.0016(7) -0.0018(7) -0.0013(8)
C5 0.0191(9) 0.0190(10) 0.0245(9) -0.0036(8) -0.0020(7) -0.0025(7)
C6 0.0226(10) 0.0248(11) 0.0229(9) 0.0010(8) -0.0041(8) 0.0028(8)
C7 0.0242(10) 0.0202(11) 0.0237(9) 0.0010(8) -0.0043(8) 0.0015(8)
C8 0.0203(9) 0.0231(11) 0.0204(9) 0.0020(8) -0.0014(7) -0.0007(8)
N1 0.0216(9) 0.0381(12) 0.0426(11) -0.0074(9) -0.0029(8) 0.0000(8)
N2 0.0258(9) 0.0277(10) 0.0261(9) 0.0009(8) -0.0032(7) -0.0088(8)
C9 0.0269(11) 0.0257(12) 0.0247(10) 0.0038(9) 0.0014(8) 0.0001(9)
C10 0.0309(12) 0.0293(13) 0.0284(10) 0.0011(9) -0.0038(9) -0.0041(9)
C11 0.0384(13) 0.0277(13) 0.0270(11) -0.0016(9) -0.0018(9) -0.0056(10)
C12 0.0333(12) 0.0316(13) 0.0276(10) 0.0015(9) 0.0001(9) -0.0032(10)
C13 0.0254(11) 0.0327(13) 0.0290(10) 0.0045(10) -0.0006(9) -0.0014(9)

loop_
_atom_type_symbol
_atom_type_description
_atom_type_scat_dispersion_real
_atom_type_scat_dispersion_imag
_atom_type_scat_source
C C 0.0033 0.0016 'International Tables Vol C Tables 4.2.6.8 and 6.1.1.4'
H H 0.0000 0.0000 'International Tables Vol C Tables 4.2.6.8 and 6.1.1.4'
Cl Cl 0.1484 0.1585 'International Tables Vol C Tables 4.2.6.8 and 6.1.1.4'
N N 0.0061 0.0033 'International Tables Vol C Tables 4.2.6.8 and 6.1.1.4'
O O 0.0106 0.0060 'International Tables Vol C Tables 4.2.6.8 and 6.1.1.4'

loop_
_geom_angle_atom_site_label_1
_geom_angle_atom_site_label_2
_geom_angle_atom_site_label_3
_geom_angle
_geom_angle_site_symmetry_1
_geom_angle_site_symmetry_3
_geom_angle_publ_flag
C4 O1 C7 116.47(16) . . ?
C2 C1 Cl1 119.99(18) . . ?
C2 C1 C6 121.1(2) . . ?
C6 C1 Cl1 118.90(16) . . ?
C1 C2 H2 120.1 . . ?
C1 C2 C3 119.8(2) . . ?
C3 C2 H2 120.1 . . ?
C2 C3 H3 119.7 . . ?
C2 C3 C4 120.67(19) . . ?
C4 C3 H3 119.7 . . ?
O1 C4 C3 125.37(18) . . ?
O1 C4 C5 116.70(18) . . ?
C3 C4 C5 117.93(19) . . ?
C4 C5 Cl2 119.57(16) . . ?
C6 C5 Cl2 118.70(16) . . ?
C6 C5 C4 121.71(19) . . ?
C1 C6 C5 118.75(19) . . ?
C1 C6 H6 120.6 . . ?
C5 C6 H6 120.6 . . ?
O1 C7 H7A 108.6 . . ?
O1 C7 H7B 108.6 . . ?
O1 C7 C8 114.86(17) . . ?
H7A C7 H7B 107.5 . . ?
C8 C7 H7A 108.6 . . ?
C8 C7 H7B 108.6 . . ?
O2 C8 O3 126.2(2) . . ?
O2 C8 C7 119.36(18) . . ?
O3 C8 C7 114.43(19) . . ?
H1A N1 H1B 120.0 . . ?
C9 N1 H1A 120.0 . . ?
C9 N1 H1B 120.0 . . ?
C9 N2 H2A 118.2 . . ?
C13 N2 H2A 118.2 . . ?
C13 N2 C9 123.5(2) . . ?
N1 C9 N2 119.1(2) . . ?
N1 C9 C10 123.3(2) . . ?
N2 C9 C10 117.6(2) . . ?
C9 C10 H10 120.4 . . ?
C11 C10 C9 119.2(2) . . ?
C11 C10 H10 120.4 . . ?
C10 C11 H11 119.4 . . ?
C10 C11 C12 121.2(2) . . ?
C12 C11 H11 119.4 . . ?
C11 C12 H12 121.0 . . ?
C13 C12 C11 118.1(2) . . ?
C13 C12 H12 121.0 . . ?
N2 C13 C12 120.4(2) . . ?
N2 C13 H13 119.8 . . ?
C12 C13 H13 119.8 . . ?

loop_
_geom_bond_atom_site_label_1
_geom_bond_atom_site_label_2
_geom_bond_distance
_geom_bond_site_symmetry_2
_geom_bond_publ_flag
Cl1 C1 1.748(2) . ?
Cl2 C5 1.732(2) . ?
O1 C4 1.360(2) . ?
O1 C7 1.434(2) . ?
O2 C8 1.243(3) . ?
O3 C8 1.259(2) . ?
C1 C2 1.377(3) . ?
C1 C6 1.382(3) . ?
C2 H2 0.9500 . ?
C2 C3 1.390(3) . ?
C3 H3 0.9500 . ?
C3 C4 1.391(3) . ?
C4 C5 1.404(3) . ?
C5 C6 1.382(3) . ?
C6 H6 0.9500 . ?
C7 H7A 0.9900 . ?
C7 H7B 0.9900 . ?
C7 C8 1.526(3) . ?
N1 H1A 0.8800 . ?
N1 H1B 0.8800 . ?
N1 C9 1.320(3) . ?
N2 H2A 0.8800 . ?
N2 C9 1.352(3) . ?
N2 C13 1.344(3) . ?
C9 C10 1.423(3) . ?
C10 H10 0.9500 . ?
C10 C11 1.356(3) . ?
C11 H11 0.9500 . ?
C11 C12 1.413(3) . ?
C12 H12 0.9500 . ?
C12 C13 1.364(3) . ?
C13 H13 0.9500 . ?

loop_
_geom_torsion_atom_site_label_1
_geom_torsion_atom_site_label_2
_geom_torsion_atom_site_label_3
_geom_torsion_atom_site_label_4
_geom_torsion
_geom_torsion_site_symmetry_1
_geom_torsion_site_symmetry_2
_geom_torsion_site_symmetry_3
_geom_torsion_site_symmetry_4
_geom_torsion_publ_flag
Cl1 C1 C2 C3 -178.50(17) . . . . ?
Cl1 C1 C6 C5 178.62(16) . . . . ?
Cl2 C5 C6 C1 -178.38(16) . . . . ?
O1 C4 C5 Cl2 -0.7(3) . . . . ?
O1 C4 C5 C6 -179.41(19) . . . . ?
O1 C7 C8 O2 18.9(3) . . . . ?
O1 C7 C8 O3 -162.59(18) . . . . ?
C1 C2 C3 C4 -0.5(3) . . . . ?
C2 C1 C6 C5 -0.6(3) . . . . ?
C2 C3 C4 O1 179.4(2) . . . . ?
C2 C3 C4 C5 0.2(3) . . . . ?
C3 C4 C5 Cl2 178.53(16) . . . . ?
C3 C4 C5 C6 -0.1(3) . . . . ?
C4 O1 C7 C8 74.6(2) . . . . ?
C4 C5 C6 C1 0.3(3) . . . . ?
C6 C1 C2 C3 0.7(3) . . . . ?
C7 O1 C4 C3 -11.1(3) . . . . ?
C7 O1 C4 C5 168.08(18) . . . . ?
N1 C9 C10 C11 179.5(2) . . . . ?
N2 C9 C10 C11 -0.8(3) . . . . ?
C9 N2 C13 C12 0.0(3) . . . . ?
C9 C10 C11 C12 0.0(4) . . . . ?
C10 C11 C12 C13 0.7(4) . . . . ?
C11 C12 C13 N2 -0.7(3) . . . . ?
C13 N2 C9 N1 -179.5(2) . . . . ?
C13 N2 C9 C10 0.8(3) . . . . ?
